data_7050632
loop_
_publ_author_name
'Chu, Qianli'
'Wang, Zheming'
'Huang, Qichen'
'Yan, Chunhua'
'Zhu, Shizheng'

_publ_section_title
;
 Fluorine-containing donor-acceptor complexes: crystallographic study
 of the interactions between electronegative atoms (N, O, S) and
 halogen atoms (I, Br)
;
_journal_issue 10
_journal_name_full 'New Journal of Chemistry'
_journal_page_first 1522
_journal_paper_doi 10.1039/b305312c
_journal_volume 27
_journal_year 2003
_chemical_formula_sum 'C8 H18 F4 I2 N3 O P'
_chemical_formula_weight 533.02
_chemical_melting_point 363
_space_group_IT_number 14
_symmetry_space_group_name_Hall '-P 2ybc'
_symmetry_space_group_name_H-M 'P 1 21/c 1'
_atom_sites_solution_hydrogens geom
_atom_sites_solution_primary direct
_atom_sites_solution_secondary difmap
_audit_creation_method SHELXL-97
_cell_angle_alpha 90.00
_cell_angle_beta 101.89(3)
_cell_angle_gamma 90.00
_cell_formula_units_Z 4
_cell_length_a 7.0280(14)
_cell_length_b 16.461(3)
_cell_length_c 14.947(3)
_cell_measurement_temperature 180(2)
_cell_volume 1692.1(6)
_computing_cell_refinement 'HKL Scalepack (Otwinowski & Minor, 1997)'
_computing_data_collection 'KappaCCD (Nonius B. V., 1998)'
_computing_data_reduction 'HKL Denzo (Otwinowski & Minor, 1997) & maXus (Mackay et al., 1998)'
_computing_molecular_graphics 'Bruker SHELXTL V5.1 (Sheldrick, 1998)'
_computing_publication_material 'SHELXL-97 (Sheldrick, 1997)'
_computing_structure_refinement 'SHELXL-97 (Sheldrick, 1997)'
_computing_structure_solution 'SHELXS-97 (Sheldrick, 1997)'
_diffrn_ambient_temperature 180(2)
_diffrn_measured_fraction_theta_full 0.942
_diffrn_measured_fraction_theta_max 0.942
_diffrn_radiation_monochromator graphite
_diffrn_radiation_source 'fine-focus sealed tube'
_diffrn_radiation_type MoK\a
_diffrn_radiation_wavelength 0.71073
_diffrn_reflns_av_R_equivalents 0.0541
_diffrn_reflns_av_sigmaI/netI 0.0371
_diffrn_reflns_limit_h_max 9
_diffrn_reflns_limit_h_min -9
_diffrn_reflns_limit_k_max 23
_diffrn_reflns_limit_k_min -23
_diffrn_reflns_limit_l_max 21
_diffrn_reflns_limit_l_min -18
_diffrn_reflns_number 26197
_diffrn_reflns_theta_full 30.02
_diffrn_reflns_theta_max 30.02
_diffrn_reflns_theta_min 3.73
_exptl_absorpt_coefficient_mu 3.846
_exptl_crystal_colour colorless
_exptl_crystal_density_diffrn 2.092
_exptl_crystal_density_method 'not measured'
_exptl_crystal_description block
_exptl_crystal_F_000 1008
_exptl_crystal_size_max 0.30
_exptl_crystal_size_mid 0.35
_exptl_crystal_size_min 0.42
_refine_diff_density_max 7.122
_refine_diff_density_min -1.754
_refine_diff_density_rms 0.360
_refine_ls_extinction_coef 0.0011(5)
_refine_ls_extinction_expression Fc^*^=kFc[1+0.001xFc^2^\l^3^/sin(2\q)]^-1/4^
_refine_ls_extinction_method SHELXL
_refine_ls_goodness_of_fit_ref 1.083
_refine_ls_hydrogen_treatment mixed
_refine_ls_matrix_type full
_refine_ls_number_parameters 173
_refine_ls_number_reflns 4806
_refine_ls_number_restraints 0
_refine_ls_restrained_S_all 1.083
_refine_ls_R_factor_all 0.0676
_refine_ls_R_factor_gt 0.0584
_refine_ls_shift/su_max 0.000
_refine_ls_shift/su_mean 0.000
_refine_ls_structure_factor_coef Fsqd
_refine_ls_weighting_details 'calc w=1/[\s^2^(Fo^2^)+(0.1111P)^2^+20.6789P] where P=(Fo^2^+2Fc^2^)/3'
_refine_ls_weighting_scheme calc
_refine_ls_wR_factor_gt 0.1818
_refine_ls_wR_factor_ref 0.1886
_reflns_number_gt 4095
_reflns_number_total 4806
_reflns_threshold_expression >2sigma(I)
_cod_data_source_file b305312c.txt
_cod_data_source_block Comp10
_cod_database_code 7050632

loop_
_symmetry_equiv_pos_as_xyz
'x, y, z'
'-x, y+1/2, -z+1/2'
'-x, -y, -z'
'x, -y-1/2, z-1/2'

loop_
_atom_site_label
_atom_site_type_symbol
_atom_site_fract_x
_atom_site_fract_y
_atom_site_fract_z
_atom_site_U_iso_or_equiv
_atom_site_adp_type
_atom_site_occupancy
_atom_site_symmetry_multiplicity
_atom_site_calc_flag
_atom_site_refinement_flags
_atom_site_disorder_assembly
_atom_site_disorder_group
I1 I 0.26639(7) 0.61557(3) 0.94292(3) 0.02304(18) Uani 1 1 d . . .
I2 I 0.64548(7) 0.36488(3) 0.56299(3) 0.02551(18) Uani 1 1 d . . .
P3 P 0.0438(2) 0.27607(11) 0.74432(13) 0.0185(3) Uani 1 1 d . . .
O1 O -0.0989(7) 0.2488(3) 0.6619(4) 0.0231(10) Uani 1 1 d . . .
F1 F 0.4523(9) 0.5286(4) 1.1056(3) 0.0435(14) Uani 1 1 d . . .
F2 F 0.2851(8) 0.4486(3) 1.0049(5) 0.0435(14) Uani 1 1 d . . .
F3 F 0.4525(12) 0.4463(4) 0.3979(4) 0.0548(19) Uani 1 1 d . . .
N2 N 0.0619(11) 0.3735(4) 0.7667(5) 0.0299(15) Uani 1 1 d . . .
F4 F 0.2812(8) 0.4511(4) 0.5020(5) 0.0534(17) Uani 1 1 d . . .
N3 N 0.2651(9) 0.2509(4) 0.7330(5) 0.0282(14) Uani 1 1 d . . .
N1 N -0.0184(10) 0.2381(4) 0.8372(5) 0.0253(13) Uani 1 1 d . . .
C8 C 0.4072(11) 0.5124(4) 1.0154(5) 0.0222(13) Uani 1 1 d . . .
C2 C -0.0978(14) 0.1543(6) 0.8283(6) 0.0341(18) Uani 1 1 d . . .
C7 C 0.4643(12) 0.4573(5) 0.4873(6) 0.0288(16) Uani 1 1 d . . .
C6 C 0.2946(14) 0.1844(6) 0.6728(7) 0.039(2) Uani 1 1 d . . .
C3 C -0.0836(13) 0.4165(5) 0.8082(6) 0.0328(18) Uani 1 1 d . . .
C5 C 0.4398(13) 0.2733(7) 0.8002(7) 0.040(2) Uani 1 1 d . . .
C4 C 0.1603(14) 0.4279(5) 0.7118(7) 0.0362(19) Uani 1 1 d . . .
C1 C 0.1008(14) 0.2540(6) 0.9286(6) 0.0351(18) Uani 1 1 d . . .

loop_
_atom_site_aniso_label
_atom_site_aniso_U_11
_atom_site_aniso_U_22
_atom_site_aniso_U_33
_atom_site_aniso_U_23
_atom_site_aniso_U_13
_atom_site_aniso_U_12
O 0.023(2) 0.019(2) 0.023(2) -0.0013(18) -0.0036(18) 0.0013(18)
P 0.0170(7) 0.0156(7) 0.0216(8) -0.0020(6) 0.0014(6) 0.0008(6)
N1 0.029(3) 0.017(3) 0.038(4) -0.005(2) -0.003(3) 0.002(2)
C1 0.039(4) 0.022(3) 0.034(4) -0.009(3) 0.000(3) 0.011(3)
C2 0.036(4) 0.022(4) 0.049(5) 0.003(3) 0.004(4) -0.006(3)
N2 0.032(3) 0.022(3) 0.022(3) 0.001(2) 0.005(2) 0.001(2)
C3 0.039(4) 0.032(4) 0.030(4) 0.005(3) 0.006(3) -0.009(3)
C4 0.042(4) 0.038(4) 0.022(4) -0.002(3) 0.003(3) 0.003(4)
N3 0.017(3) 0.030(3) 0.036(4) -0.003(3) 0.002(2) 0.003(2)
C5 0.035(4) 0.039(5) 0.043(5) -0.010(4) 0.013(4) 0.009(4)
C6 0.023(4) 0.045(5) 0.047(5) -0.002(4) 0.000(3) 0.000(3)
I1 0.0230(2) 0.0192(2) 0.0260(3) -0.00384(15) 0.00352(17) -0.00390(15)
C7 0.025(3) 0.019(3) 0.023(3) -0.005(2) 0.006(3) 0.000(2)
F1 0.059(3) 0.050(3) 0.021(2) -0.004(2) 0.008(2) -0.027(3)
F2 0.026(2) 0.028(3) 0.074(4) -0.021(3) 0.006(2) 0.005(2)
I2 0.0285(3) 0.0208(3) 0.0247(3) 0.00223(16) 0.00020(18) 0.00418(16)
C8 0.031(4) 0.022(3) 0.028(4) -0.001(3) -0.006(3) 0.004(3)
F3 0.091(5) 0.038(3) 0.024(3) -0.006(2) -0.014(3) 0.024(3)
F4 0.027(3) 0.039(3) 0.089(5) 0.024(3) 0.001(3) 0.002(2)

loop_
_atom_type_symbol
_atom_type_description
_atom_type_scat_dispersion_real
_atom_type_scat_dispersion_imag
_atom_type_scat_source
C C 0.0033 0.0016 'International Tables Vol C Tables 4.2.6.8 and 6.1.1.4'
H H 0.0000 0.0000 'International Tables Vol C Tables 4.2.6.8 and 6.1.1.4'
N N 0.0061 0.0033 'International Tables Vol C Tables 4.2.6.8 and 6.1.1.4'
O O 0.0106 0.0060 'International Tables Vol C Tables 4.2.6.8 and 6.1.1.4'
F F 0.0171 0.0103 'International Tables Vol C Tables 4.2.6.8 and 6.1.1.4'
P P 0.1023 0.0942 'International Tables Vol C Tables 4.2.6.8 and 6.1.1.4'
I I -0.4742 1.8119 'International Tables Vol C Tables 4.2.6.8 and 6.1.1.4'

loop_
_geom_angle_atom_site_label_1
_geom_angle_atom_site_label_2
_geom_angle_atom_site_label_3
_geom_angle
_geom_angle_site_symmetry_1
_geom_angle_site_symmetry_3
_geom_angle_publ_flag
O P N1 118.4(3) . . ?
O P N3 109.1(3) . . ?
N1 P N3 103.5(4) . . ?
O P N2 109.1(3) . . ?
N1 P N2 102.6(4) . . ?
N3 P N2 114.1(4) . . ?
C1 N1 C2 112.9(7) . . ?
C1 N1 P 121.6(6) . . ?
C2 N1 P 120.0(6) . . ?
C4 N2 C3 112.4(7) . . ?
C4 N2 P 120.9(6) . . ?
C3 N2 P 115.6(5) . . ?
C5 N3 C6 113.5(7) . . ?
C5 N3 P 120.6(6) . . ?
C6 N3 P 123.0(6) . . ?
F2 C7 F1 106.6(6) . . ?
F2 C7 C7 108.8(8) . 3_456 ?
F1 C7 C7 108.1(8) . 3_456 ?
F2 C7 I1 110.1(5) . . ?
F1 C7 I1 109.7(5) . . ?
C7 C7 I1 113.2(6) 3_456 . ?
F3 C8 F4 106.6(7) . . ?
F3 C8 C8 108.9(9) . 3_466 ?
F4 C8 C8 108.1(8) . 3_466 ?
F3 C8 I2 109.8(5) . . ?
F4 C8 I2 110.0(5) . . ?
C8 C8 I2 113.2(7) 3_466 . ?

loop_
_geom_bond_atom_site_label_1
_geom_bond_atom_site_label_2
_geom_bond_distance
_geom_bond_site_symmetry_2
_geom_bond_publ_flag
O P 1.489(5) . ?
P N1 1.639(6) . ?
P N3 1.650(6) . ?
P N2 1.664(7) . ?
N1 C1 1.469(11) . ?
N1 C2 1.473(11) . ?
N2 C4 1.466(11) . ?
N2 C3 1.481(11) . ?
N3 C5 1.453(11) . ?
N3 C6 1.458(11) . ?
I1 C7 2.143(7) . ?
C7 F2 1.344(8) . ?
C7 F1 1.349(9) . ?
C7 C7 1.526(14) 3_456 ?
I2 C8 2.150(7) . ?
C8 F3 1.336(10) . ?
C8 F4 1.350(10) . ?
C8 C8 1.519(15) 3_466 ?
